data_4134396
loop_
_publ_author_name
'Hari, Durga Prasad'
'Abell, Joseph C.'
'Fasano, Valerio'
'Aggarwal, Varinder K.'

_publ_section_title
;
 Ring-Expansion Induced 1,2-Metalate Rearrangements: Highly
 Diastereoselective Synthesis of Cyclobutyl Boronic Esters.
;
_journal_issue 12
_journal_name_full 'Journal of the American Chemical Society'
_journal_page_first 5515
_journal_page_last 5520
_journal_paper_doi 10.1021/jacs.0c00813
_journal_volume 142
_journal_year 2020
_chemical_formula_moiety '0.743(Cl), C20 H33 B N O2, 0.257(I)'
_chemical_formula_sum 'C20 H33 B Cl0.74 I0.26 N O2'
_chemical_formula_weight 389.28
_space_group_crystal_system monoclinic
_space_group_IT_number 14
_space_group_name_Hall '-P 2ybc'
_space_group_name_H-M_alt 'P 1 21/c 1'
_atom_sites_solution_hydrogens geom
_atom_sites_solution_primary dual
_audit_creation_date 2020-02-19
_audit_creation_method
;
Olex2 1.3
(compiled Nov 21 2019 18:26:39 for OlexSys, GUI svn.r6003)
;
_cell_angle_alpha 90
_cell_angle_beta 102.2370(10)
_cell_angle_gamma 90
_cell_formula_units_Z 4
_cell_length_a 16.8872(12)
_cell_length_b 9.0985(6)
_cell_length_c 14.5635(10)
_cell_measurement_reflns_used 4339
_cell_measurement_temperature 100(2)
_cell_measurement_theta_max 27.48
_cell_measurement_theta_min 2.47
_cell_volume 2186.8(3)
_computing_cell_refinement 'SAINT V8.38A (Bruker, 2018)'
_computing_data_reduction 'SAINT V8.38A (Bruker, 2018)'
_computing_molecular_graphics 'Olex2 1.3 (Dolomanov et al., 2009)'
_computing_publication_material 'Olex2 1.3 (Dolomanov et al., 2009)'
_computing_structure_refinement 'SHELXL 2017/1 (Sheldrick, 2015)'
_computing_structure_solution 'SHELXT 2014/5 (Sheldrick, 2014)'
_diffrn_ambient_temperature 100(2)
_diffrn_detector 'Bruker area detector'
_diffrn_detector_type 'CCD area detector'
_diffrn_measured_fraction_theta_full 0.999
_diffrn_measured_fraction_theta_max 0.998
_diffrn_measurement_device 'Bruker Apex II kappa CCD area detector'
_diffrn_measurement_device_type 'Bruker Apex II kappa CCD area detector'
_diffrn_measurement_method '\f and \w scans'
_diffrn_radiation_monochromator graphite
_diffrn_radiation_type MoK\a
_diffrn_radiation_wavelength 0.71073
_diffrn_reflns_av_R_equivalents 0.0430
_diffrn_reflns_av_unetI/netI 0.0402
_diffrn_reflns_Laue_measured_fraction_full 0.999
_diffrn_reflns_Laue_measured_fraction_max 0.998
_diffrn_reflns_limit_h_max 22
_diffrn_reflns_limit_h_min -22
_diffrn_reflns_limit_k_max 11
_diffrn_reflns_limit_k_min -8
_diffrn_reflns_limit_l_max 19
_diffrn_reflns_limit_l_min -18
_diffrn_reflns_number 19323
_diffrn_reflns_point_group_measured_fraction_full 0.999
_diffrn_reflns_point_group_measured_fraction_max 0.998
_diffrn_reflns_theta_full 25.242
_diffrn_reflns_theta_max 27.909
_diffrn_reflns_theta_min 2.468
_diffrn_source 'fine-focus sealed tube'
_diffrn_source_current 30.0
_diffrn_source_power 1.35
_diffrn_source_voltage 45.0
_diffrn_standards_number 0
_exptl_absorpt_coefficient_mu 0.519
_exptl_absorpt_correction_T_max 0.7456
_exptl_absorpt_correction_T_min 0.6242
_exptl_absorpt_correction_type multi-scan
_exptl_absorpt_process_details
;
SADABS-2016/2 (Bruker,2016/2) was used for absorption correction.
wR2(int) was 0.0672 before and 0.0462 after correction.
The Ratio of minimum to maximum transmission is 0.8372.
The \l/2 correction factor is Not present.
;
_exptl_crystal_colour colourless
_exptl_crystal_colour_primary colourless
_exptl_crystal_density_diffrn 1.182
_exptl_crystal_description plate
_exptl_crystal_F_000 829
_exptl_crystal_size_max 0.415
_exptl_crystal_size_mid 0.342
_exptl_crystal_size_min 0.184
_refine_diff_density_max 0.397
_refine_diff_density_min -0.227
_refine_diff_density_rms 0.050
_refine_ls_extinction_method none
_refine_ls_goodness_of_fit_ref 1.028
_refine_ls_hydrogen_treatment constr
_refine_ls_matrix_type full
_refine_ls_number_parameters 274
_refine_ls_number_reflns 5226
_refine_ls_number_restraints 152
_refine_ls_restrained_S_all 1.016
_refine_ls_R_factor_all 0.0556
_refine_ls_R_factor_gt 0.0366
_refine_ls_shift/su_max 0.001
_refine_ls_shift/su_mean 0.000
_refine_ls_structure_factor_coef Fsqd
_refine_ls_weighting_details 'w=1/[\s^2^(Fo^2^)+(0.0397P)^2^+0.4843P] where P=(Fo^2^+2Fc^2^)/3'
_refine_ls_weighting_scheme calc
_refine_ls_wR_factor_gt 0.0828
_refine_ls_wR_factor_ref 0.0902
_reflns_Friedel_coverage 0.000
_reflns_number_gt 4021
_reflns_number_total 5226
_reflns_threshold_expression 'I > 2\s(I)'
_cod_data_source_file ja0c00813_si_002.cif
_cod_data_source_block dp_41
_cod_depositor_comments 'Adding full bibliography for 4134395--4134396.cif.'
_cod_database_code 4134396
_shelx_shelxl_version_number 2017/1
_shelx_space_group_comment
;
The symmetry employed for this shelxl refinement is uniquely defined
by the following loop, which should always be used as a source of
symmetry information in preference to the above space-group names.
They are only intended as comments.
;
_shelx_estimated_absorpt_t_max 0.911
_shelx_estimated_absorpt_t_min 0.814
_olex2_refinement_description
;
1. Fixed Uiso
 At 1.2 times of:
  All C(H) groups, All C(H,H) groups, All C(H,H,H,H) groups, All N(H) groups
 At 1.5 times of:
  All C(H,H,H) groups
2. Restrained distances
 C18-C17 \\sim C18A-C17
 with sigma of 0.01
 N1-C18 \\sim N1A-C18A
 with sigma of 0.01
 N1-C20 \\sim N1A-C20A \\sim N1-C19 \\sim N1A-C19A
 with sigma of 0.01
3. Uiso/Uaniso restraints and constraints
C18 \\sim C18A \\sim N1 \\sim N1A \\sim C19 \\sim C19A \\sim C20 \\sim C20A:
within 2A with sigma of 0.01 and sigma for terminal atoms of 0.02 within 2A
Uanis(N1) \\sim Ueq, Uanis(C18) \\sim Ueq, Uanis(C19) \\sim Ueq, Uanis(C20)
\\sim Ueq, Uanis(C18A) \\sim Ueq, Uanis(N1A) \\sim Ueq, Uanis(C20A) \\sim Ueq,
Uanis(C19A) \\sim Ueq: with sigma of 0.01 and sigma for terminal atoms of 0.02
Uanis(I1A) = Uanis(Cl1)
4. Others
 Sof(H17C)=Sof(H17D)=Sof(C18A)=Sof(H18C)=Sof(H18D)=Sof(N1A)=Sof(H1AA)=
 Sof(C20A)=Sof(H20D)=Sof(H20E)=Sof(H20F)=Sof(C19A)=Sof(H19D)=Sof(H19E)=
 Sof(H19F)=Sof(I1A)=1-FVAR(1)
 Sof(Cl1)=Sof(N1)=Sof(H1)=Sof(H17A)=Sof(H17B)=Sof(C18)=Sof(H18A)=Sof(H18B)=
 Sof(C19)=Sof(H19A)=Sof(H19B)=Sof(H19C)=Sof(C20)=Sof(H20A)=Sof(H20B)=Sof(H20C)=
 FVAR(1)
5.a Ternary CH refined with riding coordinates:
 N1(H1), C4(H4), N1A(H1AA)
5.b Secondary CH2 refined with riding coordinates:
 C2(H2A,H2B), C17(H17A,H17B), C17(H17C,H17D), C1(H1A,H1B), C18(H18A,H18B),
 C18A(H18C,H18D)
5.c Aromatic/amide H refined with riding coordinates:
 C10(H10), C6(H6), C7(H7), C9(H9), C8(H8)
5.d Idealised Me refined as rotating group:
 C15(H15A,H15B,H15C), C16(H16A,H16B,H16C), C14(H14A,H14B,H14C), C13(H13A,H13B,
 H13C), C19(H19A,H19B,H19C), C20(H20A,H20B,H20C), C20A(H20D,H20E,H20F),
 C19A(H19D,H19E,H19F)
;
_olex2_submission_special_instructions 'No special instructions were received'

loop_
_space_group_symop_operation_xyz
'x, y, z'
'-x, y+1/2, -z+1/2'
'-x, -y, -z'
'x, -y-1/2, z-1/2'

loop_
_atom_site_label
_atom_site_type_symbol
_atom_site_fract_x
_atom_site_fract_y
_atom_site_fract_z
_atom_site_U_iso_or_equiv
_atom_site_adp_type
_atom_site_occupancy
_atom_site_site_symmetry_order
_atom_site_calc_flag
_atom_site_refinement_flags_posn
_atom_site_refinement_flags_adp
_atom_site_refinement_flags_occupancy
_atom_site_disorder_assembly
_atom_site_disorder_group
Cl1 Cl 0.5242(5) 0.7706(10) 0.4064(7) 0.0281(5) Uani 0.7435(11) 1 d . . P A 2
O1 O 0.15220(7) 0.53779(11) 0.57349(8) 0.0233(3) Uani 1 1 d . . . . .
O2 O 0.22909(7) 0.56085(11) 0.46284(8) 0.0234(3) Uani 1 1 d . . . . .
N1 N 0.5239(4) 0.7764(8) 0.6183(4) 0.0264(10) Uani 0.7435(11) 1 d D U P A 1
H1 H 0.519825 0.786045 0.549032 0.032 Uiso 0.7435(11) 1 calc R U P A 1
C5 C 0.16811(9) 0.87215(16) 0.46050(11) 0.0189(3) Uani 1 1 d . . . . .
C10 C 0.20952(10) 0.89135(17) 0.38802(12) 0.0239(4) Uani 1 1 d . . . . .
H10 H 0.264819 0.863179 0.397359 0.029 Uiso 1 1 calc R U . . .
C3 C 0.20848(9) 0.79897(16) 0.55137(11) 0.0186(3) Uani 1 1 d . . . . .
C6 C 0.08711(10) 0.91435(18) 0.44419(12) 0.0246(4) Uani 1 1 d . . . . .
H6 H 0.057529 0.901907 0.492332 0.030 Uiso 1 1 calc R U . . .
C12 C 0.18561(10) 0.42185(17) 0.44235(12) 0.0225(4) Uani 1 1 d . . . . .
C4 C 0.29703(9) 0.84936(17) 0.59673(12) 0.0213(3) Uani 1 1 d . . . . .
H4 H 0.304246 0.953814 0.578766 0.026 Uiso 1 1 calc R U . . .
C11 C 0.15987(11) 0.38907(17) 0.53638(12) 0.0263(4) Uani 1 1 d . . . . .
C2 C 0.18324(10) 0.85098(18) 0.64310(11) 0.0230(4) Uani 1 1 d . . . . .
H2A H 0.159285 0.950703 0.638686 0.028 Uiso 1 1 calc R U . . .
H2B H 0.148792 0.779768 0.668063 0.028 Uiso 1 1 calc R U . . .
C7 C 0.04888(11) 0.9744(2) 0.35853(13) 0.0329(4) Uani 1 1 d . . . . .
H7 H -0.006363 1.003119 0.348727 0.040 Uiso 1 1 calc R U . . .
C9 C 0.17122(11) 0.95077(18) 0.30286(12) 0.0279(4) Uani 1 1 d . . . . .
H9 H 0.200403 0.963028 0.254330 0.033 Uiso 1 1 calc R U . . .
C8 C 0.09075(11) 0.9925(2) 0.28767(13) 0.0317(4) Uani 1 1 d . . . . .
H8 H 0.064585 1.033327 0.229020 0.038 Uiso 1 1 calc R U . . .
C17 C 0.37049(10) 0.76049(18) 0.58422(13) 0.0260(4) Uani 1 1 d D . . . .
H17A H 0.372232 0.755043 0.516786 0.031 Uiso 0.7435(11) 1 calc R U P A 1
H17B H 0.366897 0.659185 0.607817 0.031 Uiso 0.7435(11) 1 calc R U P A 1
H17C H 0.380255 0.772635 0.519982 0.031 Uiso 0.2565(11) 1 calc R U P A 2
H17D H 0.362880 0.654752 0.595887 0.031 Uiso 0.2565(11) 1 calc R U P A 2
C1 C 0.27329(10) 0.8463(2) 0.69334(12) 0.0288(4) Uani 1 1 d . . . . .
H1A H 0.289147 0.754632 0.729199 0.035 Uiso 1 1 calc R U . . .
H1B H 0.291330 0.933881 0.732505 0.035 Uiso 1 1 calc R U . . .
C18 C 0.4469(3) 0.8354(8) 0.6390(3) 0.0252(12) Uani 0.7435(11) 1 d D U P A 1
H18A H 0.443569 0.941786 0.624509 0.030 Uiso 0.7435(11) 1 calc R U P A 1
H18B H 0.448782 0.824149 0.707063 0.030 Uiso 0.7435(11) 1 calc R U P A 1
C15 C 0.11444(11) 0.4530(2) 0.36124(14) 0.0378(5) Uani 1 1 d . . . . .
H15A H 0.078121 0.524487 0.381280 0.057 Uiso 1 1 calc R U . . .
H15B H 0.084796 0.361562 0.342211 0.057 Uiso 1 1 calc R U . . .
H15C H 0.134578 0.492939 0.308015 0.057 Uiso 1 1 calc R U . . .
C16 C 0.24206(11) 0.30983(19) 0.41379(14) 0.0309(4) Uani 1 1 d . . . . .
H16A H 0.254878 0.339042 0.353827 0.046 Uiso 1 1 calc R U . . .
H16B H 0.215729 0.213283 0.406927 0.046 Uiso 1 1 calc R U . . .
H16C H 0.292125 0.304583 0.462128 0.046 Uiso 1 1 calc R U . . .
C14 C 0.22544(14) 0.3100(2) 0.60705(14) 0.0410(5) Uani 1 1 d . . . . .
H14A H 0.277352 0.360503 0.611214 0.062 Uiso 1 1 calc R U . . .
H14B H 0.230052 0.208374 0.586587 0.062 Uiso 1 1 calc R U . . .
H14C H 0.211119 0.310393 0.668838 0.062 Uiso 1 1 calc R U . . .
B1 B 0.19796(10) 0.62821(19) 0.53137(13) 0.0193(4) Uani 1 1 d . . . . .
C13 C 0.07915(13) 0.3117(2) 0.52688(17) 0.0445(6) Uani 1 1 d . . . . .
H13A H 0.067271 0.297608 0.589301 0.067 Uiso 1 1 calc R U . . .
H13B H 0.081516 0.215873 0.496849 0.067 Uiso 1 1 calc R U . . .
H13C H 0.036424 0.371535 0.488338 0.067 Uiso 1 1 calc R U . . .
C19 C 0.5391(8) 0.6184(10) 0.6426(6) 0.0374(18) Uani 0.7435(11) 1 d D U P A 1
H19A H 0.542738 0.604577 0.710104 0.056 Uiso 0.7435(11) 1 calc R U P A 1
H19B H 0.590016 0.587707 0.626363 0.056 Uiso 0.7435(11) 1 calc R U P A 1
H19C H 0.494433 0.558935 0.607316 0.056 Uiso 0.7435(11) 1 calc R U P A 1
C20 C 0.5914(5) 0.8738(10) 0.6656(4) 0.0364(14) Uani 0.7435(11) 1 d D U P A 1
H20A H 0.578840 0.975867 0.646524 0.055 Uiso 0.7435(11) 1 calc R U P A 1
H20B H 0.641743 0.844007 0.647578 0.055 Uiso 0.7435(11) 1 calc R U P A 1
H20C H 0.597923 0.865356 0.733923 0.055 Uiso 0.7435(11) 1 calc R U P A 1
C18A C 0.4409(8) 0.824(2) 0.6577(9) 0.020(2) Uani 0.2565(11) 1 d D U P A 2
H18C H 0.436317 0.932577 0.657910 0.023 Uiso 0.2565(11) 1 calc R U P A 2
H18D H 0.437191 0.787961 0.720711 0.023 Uiso 0.2565(11) 1 calc R U P A 2
N1A N 0.5215(11) 0.783(2) 0.6385(12) 0.026(2) Uani 0.2565(11) 1 d D U P A 2
H1AA H 0.519629 0.795046 0.569881 0.031 Uiso 0.2565(11) 1 calc R U P A 2
C20A C 0.5912(14) 0.869(3) 0.6926(12) 0.030(3) Uani 0.2565(11) 1 d D U P A 2
H20D H 0.583340 0.973645 0.676396 0.045 Uiso 0.2565(11) 1 calc R U P A 2
H20E H 0.641636 0.834908 0.676646 0.045 Uiso 0.2565(11) 1 calc R U P A 2
H20F H 0.594369 0.856357 0.760036 0.045 Uiso 0.2565(11) 1 calc R U P A 2
C19A C 0.538(2) 0.625(3) 0.6638(18) 0.027(3) Uani 0.2565(11) 1 d D U P A 2
H19D H 0.540379 0.611388 0.731091 0.040 Uiso 0.2565(11) 1 calc R U P A 2
H19E H 0.590028 0.596182 0.649383 0.040 Uiso 0.2565(11) 1 calc R U P A 2
H19F H 0.494731 0.563761 0.627601 0.040 Uiso 0.2565(11) 1 calc R U P A 2
I1A I 0.5360(3) 0.7631(8) 0.4087(5) 0.0281(5) Uani 0.2565(11) 1 d . . P A 3

loop_
_atom_site_aniso_label
_atom_site_aniso_U_11
_atom_site_aniso_U_22
_atom_site_aniso_U_33
_atom_site_aniso_U_23
_atom_site_aniso_U_13
_atom_site_aniso_U_12
Cl1 0.0298(14) 0.0236(6) 0.0302(3) 0.0018(4) 0.0048(9) 0.0017(8)
O1 0.0306(6) 0.0144(5) 0.0271(6) -0.0037(4) 0.0111(5) -0.0042(5)
O2 0.0248(6) 0.0164(5) 0.0307(7) -0.0046(5) 0.0100(5) -0.0021(5)
N1 0.0166(12) 0.0247(13) 0.038(3) -0.0059(17) 0.0053(14) 0.0009(10)
C5 0.0207(8) 0.0122(7) 0.0233(8) -0.0040(6) 0.0037(6) -0.0016(6)
C10 0.0248(9) 0.0201(8) 0.0273(9) -0.0020(7) 0.0064(7) 0.0007(7)
C3 0.0180(8) 0.0165(7) 0.0218(8) -0.0019(6) 0.0053(6) -0.0016(6)
C6 0.0213(8) 0.0254(8) 0.0270(9) -0.0048(7) 0.0047(7) -0.0001(7)
C12 0.0219(8) 0.0176(8) 0.0273(9) -0.0047(6) 0.0035(7) -0.0027(6)
C4 0.0191(8) 0.0154(7) 0.0288(9) -0.0019(6) 0.0039(7) -0.0032(6)
C11 0.0341(10) 0.0138(7) 0.0328(10) -0.0051(7) 0.0108(8) -0.0036(7)
C2 0.0260(9) 0.0193(8) 0.0247(9) -0.0025(7) 0.0072(7) -0.0002(7)
C7 0.0249(9) 0.0352(10) 0.0342(11) -0.0041(8) -0.0037(8) 0.0039(8)
C9 0.0365(10) 0.0225(8) 0.0251(9) -0.0020(7) 0.0079(8) -0.0037(7)
C8 0.0379(11) 0.0286(9) 0.0238(9) -0.0012(7) -0.0043(8) -0.0011(8)
C17 0.0203(8) 0.0200(8) 0.0362(10) -0.0023(7) 0.0023(7) -0.0012(6)
C1 0.0293(9) 0.0302(9) 0.0254(9) -0.0050(7) 0.0024(7) -0.0043(7)
C18 0.0196(16) 0.0234(17) 0.033(2) 0.0007(17) 0.0069(15) -0.0013(12)
C15 0.0330(11) 0.0415(11) 0.0339(11) -0.0084(9) -0.0042(8) 0.0063(8)
C16 0.0306(10) 0.0230(9) 0.0395(11) -0.0092(8) 0.0086(8) 0.0033(7)
C14 0.0658(15) 0.0214(9) 0.0351(11) 0.0028(8) 0.0089(10) 0.0083(9)
B1 0.0158(8) 0.0180(8) 0.0231(10) -0.0006(7) 0.0018(7) 0.0012(7)
C13 0.0470(13) 0.0276(10) 0.0668(15) -0.0186(10) 0.0297(11) -0.0178(9)
C19 0.035(2) 0.029(2) 0.047(5) 0.001(2) 0.007(3) 0.0098(17)
C20 0.0210(18) 0.037(2) 0.049(4) -0.011(3) 0.002(2) -0.0010(14)
C18A 0.014(3) 0.022(4) 0.027(4) 0.003(3) 0.015(3) -0.001(3)
N1A 0.025(4) 0.027(4) 0.024(4) -0.002(4) 0.003(3) 0.002(3)
C20A 0.013(4) 0.044(5) 0.031(7) -0.011(6) 0.001(5) -0.007(4)
C19A 0.024(5) 0.021(5) 0.034(8) -0.001(5) 0.003(6) 0.004(4)
I1A 0.0298(14) 0.0236(6) 0.0302(3) 0.0018(4) 0.0048(9) 0.0017(8)

loop_
_atom_type_symbol
_atom_type_description
_atom_type_scat_dispersion_real
_atom_type_scat_dispersion_imag
_atom_type_scat_source
C C 0.0033 0.0016 'International Tables Vol C Tables 4.2.6.8 and 6.1.1.4'
H H 0.0000 0.0000 'International Tables Vol C Tables 4.2.6.8 and 6.1.1.4'
B B 0.0013 0.0007 'International Tables Vol C Tables 4.2.6.8 and 6.1.1.4'
Cl Cl 0.1484 0.1585 'International Tables Vol C Tables 4.2.6.8 and 6.1.1.4'
I I -0.4742 1.8119 'International Tables Vol C Tables 4.2.6.8 and 6.1.1.4'
N N 0.0061 0.0033 'International Tables Vol C Tables 4.2.6.8 and 6.1.1.4'
O O 0.0106 0.0060 'International Tables Vol C Tables 4.2.6.8 and 6.1.1.4'

loop_
_geom_angle_atom_site_label_1
_geom_angle_atom_site_label_2
_geom_angle_atom_site_label_3
_geom_angle
_geom_angle_site_symmetry_1
_geom_angle_site_symmetry_3
_geom_angle_publ_flag
B1 O1 C11 106.71(12) . . ?
B1 O2 C12 106.42(12) . . ?
C18 N1 H1 107.2 . . ?
C19 N1 H1 107.2 . . ?
C19 N1 C18 114.3(7) . . ?
C19 N1 C20 112.7(7) . . ?
C20 N1 H1 107.2 . . ?
C20 N1 C18 107.8(5) . . ?
C10 C5 C3 120.86(14) . . ?
C6 C5 C10 117.93(15) . . ?
C6 C5 C3 121.09(14) . . ?
C5 C10 H10 119.5 . . ?
C9 C10 C5 120.92(16) . . ?
C9 C10 H10 119.5 . . ?
C5 C3 C4 116.95(13) . . ?
C5 C3 C2 117.57(13) . . ?
C5 C3 B1 105.03(12) . . ?
C4 C3 B1 115.06(13) . . ?
C2 C3 C4 87.69(12) . . ?
C2 C3 B1 114.51(13) . . ?
C5 C6 H6 119.5 . . ?
C7 C6 C5 120.97(16) . . ?
C7 C6 H6 119.5 . . ?
O2 C12 C11 102.06(12) . . ?
O2 C12 C15 106.10(14) . . ?
O2 C12 C16 108.71(13) . . ?
C15 C12 C11 113.44(14) . . ?
C16 C12 C11 115.09(14) . . ?
C16 C12 C15 110.60(15) . . ?
C3 C4 H4 109.0 . . ?
C17 C4 C3 121.45(13) . . ?
C17 C4 H4 109.0 . . ?
C17 C4 C1 118.34(14) . . ?
C1 C4 C3 88.28(12) . . ?
C1 C4 H4 109.0 . . ?
O1 C11 C12 102.13(12) . . ?
O1 C11 C14 107.08(14) . . ?
O1 C11 C13 108.25(14) . . ?
C14 C11 C12 112.82(15) . . ?
C13 C11 C12 115.09(15) . . ?
C13 C11 C14 110.72(16) . . ?
C3 C2 H2A 113.9 . . ?
C3 C2 H2B 113.9 . . ?
H2A C2 H2B 111.1 . . ?
C1 C2 C3 88.68(12) . . ?
C1 C2 H2A 113.9 . . ?
C1 C2 H2B 113.9 . . ?
C6 C7 H7 119.8 . . ?
C8 C7 C6 120.31(17) . . ?
C8 C7 H7 119.8 . . ?
C10 C9 H9 119.7 . . ?
C10 C9 C8 120.55(16) . . ?
C8 C9 H9 119.7 . . ?
C7 C8 C9 119.32(17) . . ?
C7 C8 H8 120.3 . . ?
C9 C8 H8 120.3 . . ?
C4 C17 H17A 110.0 . . ?
C4 C17 H17B 110.0 . . ?
C4 C17 H17C 110.9 . . ?
C4 C17 H17D 110.9 . . ?
C4 C17 C18 108.7(3) . . ?
C4 C17 C18A 104.3(8) . . ?
H17A C17 H17B 108.3 . . ?
H17C C17 H17D 108.9 . . ?
C18 C17 H17A 110.0 . . ?
C18 C17 H17B 110.0 . . ?
C18A C17 H17C 110.9 . . ?
C18A C17 H17D 110.9 . . ?
C4 C1 H1A 113.8 . . ?
C4 C1 H1B 113.8 . . ?
C2 C1 C4 89.28(12) . . ?
C2 C1 H1A 113.8 . . ?
C2 C1 H1B 113.8 . . ?
H1A C1 H1B 111.0 . . ?
N1 C18 C17 114.1(5) . . ?
N1 C18 H18A 108.7 . . ?
N1 C18 H18B 108.7 . . ?
C17 C18 H18A 108.7 . . ?
C17 C18 H18B 108.7 . . ?
H18A C18 H18B 107.6 . . ?
C12 C15 H15A 109.5 . . ?
C12 C15 H15B 109.5 . . ?
C12 C15 H15C 109.5 . . ?
H15A C15 H15B 109.5 . . ?
H15A C15 H15C 109.5 . . ?
H15B C15 H15C 109.5 . . ?
C12 C16 H16A 109.5 . . ?
C12 C16 H16B 109.5 . . ?
C12 C16 H16C 109.5 . . ?
H16A C16 H16B 109.5 . . ?
H16A C16 H16C 109.5 . . ?
H16B C16 H16C 109.5 . . ?
C11 C14 H14A 109.5 . . ?
C11 C14 H14B 109.5 . . ?
C11 C14 H14C 109.5 . . ?
H14A C14 H14B 109.5 . . ?
H14A C14 H14C 109.5 . . ?
H14B C14 H14C 109.5 . . ?
O1 B1 O2 113.63(14) . . ?
O1 B1 C3 124.23(14) . . ?
O2 B1 C3 121.89(14) . . ?
C11 C13 H13A 109.5 . . ?
C11 C13 H13B 109.5 . . ?
C11 C13 H13C 109.5 . . ?
H13A C13 H13B 109.5 . . ?
H13A C13 H13C 109.5 . . ?
H13B C13 H13C 109.5 . . ?
N1 C19 H19A 109.5 . . ?
N1 C19 H19B 109.5 . . ?
N1 C19 H19C 109.5 . . ?
H19A C19 H19B 109.5 . . ?
H19A C19 H19C 109.5 . . ?
H19B C19 H19C 109.5 . . ?
N1 C20 H20A 109.5 . . ?
N1 C20 H20B 109.5 . . ?
N1 C20 H20C 109.5 . . ?
H20A C20 H20B 109.5 . . ?
H20A C20 H20C 109.5 . . ?
H20B C20 H20C 109.5 . . ?
C17 C18A H18C 109.2 . . ?
C17 C18A H18D 109.2 . . ?
H18C C18A H18D 107.9 . . ?
N1A C18A C17 112.1(12) . . ?
N1A C18A H18C 109.2 . . ?
N1A C18A H18D 109.2 . . ?
C18A N1A H1AA 108.7 . . ?
C18A N1A C20A 114.5(15) . . ?
C20A N1A H1AA 108.7 . . ?
C19A N1A C18A 109(2) . . ?
C19A N1A H1AA 108.7 . . ?
C19A N1A C20A 107(2) . . ?
N1A C20A H20D 109.5 . . ?
N1A C20A H20E 109.5 . . ?
N1A C20A H20F 109.5 . . ?
H20D C20A H20E 109.5 . . ?
H20D C20A H20F 109.5 . . ?
H20E C20A H20F 109.5 . . ?
N1A C19A H19D 109.5 . . ?
N1A C19A H19E 109.5 . . ?
N1A C19A H19F 109.5 . . ?
H19D C19A H19E 109.5 . . ?
H19D C19A H19F 109.5 . . ?
H19E C19A H19F 109.5 . . ?

loop_
_geom_bond_atom_site_label_1
_geom_bond_atom_site_label_2
_geom_bond_distance
_geom_bond_site_symmetry_2
_geom_bond_publ_flag
O1 C11 1.4729(18) . ?
O1 B1 1.361(2) . ?
O2 C12 1.4610(18) . ?
O2 B1 1.368(2) . ?
N1 H1 1.0000 . ?
N1 C18 1.495(4) . ?
N1 C19 1.490(4) . ?
N1 C20 1.493(4) . ?
C5 C10 1.395(2) . ?
C5 C3 1.509(2) . ?
C5 C6 1.392(2) . ?
C10 H10 0.9500 . ?
C10 C9 1.382(2) . ?
C3 C4 1.570(2) . ?
C3 C2 1.559(2) . ?
C3 B1 1.584(2) . ?
C6 H6 0.9500 . ?
C6 C7 1.389(2) . ?
C12 C11 1.551(2) . ?
C12 C15 1.523(2) . ?
C12 C16 1.513(2) . ?
C4 H4 1.0000 . ?
C4 C17 1.524(2) . ?
C4 C1 1.543(2) . ?
C11 C14 1.523(3) . ?
C11 C13 1.514(2) . ?
C2 H2A 0.9900 . ?
C2 H2B 0.9900 . ?
C2 C1 1.542(2) . ?
C7 H7 0.9500 . ?
C7 C8 1.379(3) . ?
C9 H9 0.9500 . ?
C9 C8 1.383(3) . ?
C8 H8 0.9500 . ?
C17 H17A 0.9900 . ?
C17 H17B 0.9900 . ?
C17 H17C 0.9900 . ?
C17 H17D 0.9900 . ?
C17 C18 1.527(4) . ?
C17 C18A 1.535(8) . ?
C1 H1A 0.9900 . ?
C1 H1B 0.9900 . ?
C18 H18A 0.9900 . ?
C18 H18B 0.9900 . ?
C15 H15A 0.9800 . ?
C15 H15B 0.9800 . ?
C15 H15C 0.9800 . ?
C16 H16A 0.9800 . ?
C16 H16B 0.9800 . ?
C16 H16C 0.9800 . ?
C14 H14A 0.9800 . ?
C14 H14B 0.9800 . ?
C14 H14C 0.9800 . ?
C13 H13A 0.9800 . ?
C13 H13B 0.9800 . ?
C13 H13C 0.9800 . ?
C19 H19A 0.9800 . ?
C19 H19B 0.9800 . ?
C19 H19C 0.9800 . ?
C20 H20A 0.9800 . ?
C20 H20B 0.9800 . ?
C20 H20C 0.9800 . ?
C18A H18C 0.9900 . ?
C18A H18D 0.9900 . ?
C18A N1A 1.494(8) . ?
N1A H1AA 1.0000 . ?
N1A C20A 1.495(7) . ?
N1A C19A 1.492(7) . ?
C20A H20D 0.9800 . ?
C20A H20E 0.9800 . ?
C20A H20F 0.9800 . ?
C19A H19D 0.9800 . ?
C19A H19E 0.9800 . ?
C19A H19F 0.9800 . ?

loop_
_geom_torsion_atom_site_label_1
_geom_torsion_atom_site_label_2
_geom_torsion_atom_site_label_3
_geom_torsion_atom_site_label_4
_geom_torsion
_geom_torsion_site_symmetry_1
_geom_torsion_site_symmetry_2
_geom_torsion_site_symmetry_3
_geom_torsion_site_symmetry_4
_geom_torsion_publ_flag
O2 C12 C11 O1 29.20(15) . . . . ?
O2 C12 C11 C14 -85.40(15) . . . . ?
O2 C12 C11 C13 146.22(14) . . . . ?
C5 C10 C9 C8 0.0(2) . . . . ?
C5 C3 C4 C17 -99.14(17) . . . . ?
C5 C3 C4 C1 138.28(14) . . . . ?
C5 C3 C2 C1 -137.73(14) . . . . ?
C5 C3 B1 O1 -113.78(17) . . . . ?
C5 C3 B1 O2 60.22(19) . . . . ?
C5 C6 C7 C8 0.4(3) . . . . ?
C10 C5 C3 C4 45.51(19) . . . . ?
C10 C5 C3 C2 147.89(14) . . . . ?
C10 C5 C3 B1 -83.44(17) . . . . ?
C10 C5 C6 C7 -0.3(2) . . . . ?
C10 C9 C8 C7 0.0(3) . . . . ?
C3 C5 C10 C9 176.31(14) . . . . ?
C3 C5 C6 C7 -176.47(15) . . . . ?
C3 C4 C17 C18 -178.2(3) . . . . ?
C3 C4 C17 C18A -166.3(7) . . . . ?
C3 C4 C1 C2 -18.54(12) . . . . ?
C3 C2 C1 C4 18.67(12) . . . . ?
C6 C5 C10 C9 0.2(2) . . . . ?
C6 C5 C3 C4 -138.46(15) . . . . ?
C6 C5 C3 C2 -36.1(2) . . . . ?
C6 C5 C3 B1 92.60(16) . . . . ?
C6 C7 C8 C9 -0.2(3) . . . . ?
C12 O2 B1 O1 13.76(18) . . . . ?
C12 O2 B1 C3 -160.83(14) . . . . ?
C4 C3 C2 C1 -18.35(12) . . . . ?
C4 C3 B1 O1 116.15(17) . . . . ?
C4 C3 B1 O2 -69.8(2) . . . . ?
C4 C17 C18 N1 -168.9(4) . . . . ?
C4 C17 C18A N1A -163.4(12) . . . . ?
C11 O1 B1 O2 6.37(19) . . . . ?
C11 O1 B1 C3 -179.19(15) . . . . ?
C2 C3 C4 C17 140.92(15) . . . . ?
C2 C3 C4 C1 18.34(12) . . . . ?
C2 C3 B1 O1 16.7(2) . . . . ?
C2 C3 B1 O2 -169.31(14) . . . . ?
C17 C4 C1 C2 -143.78(14) . . . . ?
C17 C18A N1A C20A 165.8(16) . . . . ?
C17 C18A N1A C19A -74.3(18) . . . . ?
C1 C4 C17 C18 -71.4(3) . . . . ?
C1 C4 C17 C18A -59.5(7) . . . . ?
C15 C12 C11 O1 -84.48(16) . . . . ?
C15 C12 C11 C14 160.91(15) . . . . ?
C15 C12 C11 C13 32.5(2) . . . . ?
C16 C12 C11 O1 146.73(14) . . . . ?
C16 C12 C11 C14 32.12(19) . . . . ?
C16 C12 C11 C13 -96.25(18) . . . . ?
B1 O1 C11 C12 -22.19(16) . . . . ?
B1 O1 C11 C14 96.56(16) . . . . ?
B1 O1 C11 C13 -144.03(16) . . . . ?
B1 O2 C12 C11 -26.40(16) . . . . ?
B1 O2 C12 C15 92.62(15) . . . . ?
B1 O2 C12 C16 -148.41(14) . . . . ?
B1 C3 C4 C17 24.8(2) . . . . ?
B1 C3 C4 C1 -97.73(15) . . . . ?
B1 C3 C2 C1 98.24(15) . . . . ?
C19 N1 C18 C17 -62.0(6) . . . . ?
C20 N1 C18 C17 171.9(5) . . . . ?
